data_7023670
loop_
_publ_author_name
'M\'enard, Gabriel'
'Tran, Lina'
'Stephan, Douglas W.'

_publ_section_title
;
 Activation of H2 using P/Al based frustrated Lewis pairs and reactions
 with olefins.
;
_journal_issue 37
_journal_name_full 'Dalton transactions (Cambridge, England : 2003)'
_journal_page_first 13685
_journal_page_last 13691
_journal_paper_doi 10.1039/c3dt51739j
_journal_volume 42
_journal_year 2013
_chemical_formula_sum 'C44 H21 Al F27 N'
_chemical_formula_weight 1103.60
_chemical_name_systematic
; 
 ? 
;
_space_group_IT_number 14
_symmetry_cell_setting monoclinic
_symmetry_space_group_name_Hall '-P 2yn'
_symmetry_space_group_name_H-M 'P 1 21/n 1'
_atom_sites_solution_hydrogens geom
_atom_sites_solution_primary direct
_atom_sites_solution_secondary difmap
_audit_creation_method SHELXL-97
_cell_angle_alpha 90.00
_cell_angle_beta 106.582(2)
_cell_angle_gamma 90.00
_cell_formula_units_Z 4
_cell_length_a 16.2527(9)
_cell_length_b 15.8456(9)
_cell_length_c 17.1208(8)
_cell_measurement_temperature 150(2)
_cell_volume 4225.8(4)
_computing_structure_refinement 'SHELXL-97 (Sheldrick, 2008)'
_computing_structure_solution 'SHELXS-97 (Sheldrick, 2008)'
_diffrn_ambient_temperature 150(2)
_diffrn_measured_fraction_theta_full 0.993
_diffrn_measured_fraction_theta_max 0.993
_diffrn_radiation_monochromator graphite
_diffrn_radiation_source 'fine-focus sealed tube'
_diffrn_radiation_type MoK\a
_diffrn_radiation_wavelength 0.71073
_diffrn_reflns_av_R_equivalents 0.0458
_diffrn_reflns_av_sigmaI/netI 0.0545
_diffrn_reflns_limit_h_max 21
_diffrn_reflns_limit_h_min -21
_diffrn_reflns_limit_k_max 21
_diffrn_reflns_limit_k_min -20
_diffrn_reflns_limit_l_max 22
_diffrn_reflns_limit_l_min -20
_diffrn_reflns_number 41852
_diffrn_reflns_theta_full 28.38
_diffrn_reflns_theta_max 28.38
_diffrn_reflns_theta_min 1.79
_exptl_absorpt_coefficient_mu 0.204
_exptl_absorpt_correction_T_max 0.7457
_exptl_absorpt_correction_T_min 0.6803
_exptl_absorpt_correction_type multi-scan
_exptl_absorpt_process_details sadabs
_exptl_crystal_density_diffrn 1.735
_exptl_crystal_density_method 'not measured'
_exptl_crystal_F_000 2192
_exptl_crystal_size_max 0.20
_exptl_crystal_size_mid 0.20
_exptl_crystal_size_min 0.20
_refine_diff_density_max 0.255
_refine_diff_density_min -0.256
_refine_diff_density_rms 0.053
_refine_ls_extinction_method none
_refine_ls_goodness_of_fit_ref 0.901
_refine_ls_hydrogen_treatment mixed
_refine_ls_matrix_type full
_refine_ls_number_parameters 671
_refine_ls_number_reflns 10516
_refine_ls_number_restraints 0
_refine_ls_restrained_S_all 0.901
_refine_ls_R_factor_all 0.0972
_refine_ls_R_factor_gt 0.0451
_refine_ls_shift/su_max 0.001
_refine_ls_shift/su_mean 0.000
_refine_ls_structure_factor_coef Fsqd
_refine_ls_weighting_details 'calc w=1/[\s^2^(Fo^2^)+(0.1000P)^2^+0.0000P] where P=(Fo^2^+2Fc^2^)/3'
_refine_ls_weighting_scheme calc
_refine_ls_wR_factor_gt 0.1221
_refine_ls_wR_factor_ref 0.1556
_reflns_number_gt 6295
_reflns_number_total 10516
_reflns_threshold_expression >2sigma(I)
_cod_data_source_file c3dt51739j.txt
_cod_data_source_block gm072_0m
_cod_original_sg_symbol_H-M P2(1)/n
_cod_database_code 7023670

loop_
_symmetry_equiv_pos_as_xyz
'x, y, z'
'-x+1/2, y+1/2, -z+1/2'
'-x, -y, -z'
'x-1/2, -y-1/2, z-1/2'

loop_
_atom_site_label
_atom_site_type_symbol
_atom_site_fract_x
_atom_site_fract_y
_atom_site_fract_z
_atom_site_U_iso_or_equiv
_atom_site_adp_type
_atom_site_occupancy
_atom_site_symmetry_multiplicity
_atom_site_calc_flag
_atom_site_refinement_flags
Al1 Al 0.95509(4) 0.84705(4) 0.24855(4) 0.02328(16) Uani 1 1 d .
C1 C 0.90174(14) 0.87447(14) 0.33884(13) 0.0248(5) Uani 1 1 d .
C2 C 0.84792(14) 0.81717(14) 0.36448(13) 0.0255(5) Uani 1 1 d .
C3 C 0.81516(17) 0.83650(16) 0.42801(15) 0.0341(6) Uani 1 1 d .
C4 C 0.83446(18) 0.91179(16) 0.46998(14) 0.0369(6) Uani 1 1 d .
C5 C 0.88599(16) 0.96874(14) 0.44728(13) 0.0302(5) Uani 1 1 d .
C6 C 0.91788(14) 0.94909(14) 0.38244(13) 0.0265(5) Uani 1 1 d .
C7 C 0.82782(15) 0.73278(14) 0.32412(13) 0.0264(5) Uani 1 1 d .
C8 C 0.76882(15) 0.72284(16) 0.24905(14) 0.0315(5) Uani 1 1 d .
C9 C 0.75422(16) 0.64599(17) 0.20939(15) 0.0372(6) Uani 1 1 d .
C10 C 0.80138(17) 0.57696(16) 0.24470(16) 0.0378(6) Uani 1 1 d .
C11 C 0.86070(17) 0.58423(16) 0.31930(16) 0.0372(6) Uani 1 1 d .
C12 C 0.87192(15) 0.66111(15) 0.35850(14) 0.0308(5) Uani 1 1 d .
C13 C 0.89372(14) 0.90471(13) 0.14180(14) 0.0245(5) Uani 1 1 d .
C14 C 0.85016(15) 0.98043(14) 0.13636(14) 0.0286(5) Uani 1 1 d .
C15 C 0.81024(15) 1.02137(14) 0.06424(15) 0.0303(5) Uani 1 1 d .
C16 C 0.81442(15) 0.98719(15) -0.00801(14) 0.0290(5) Uani 1 1 d .
C17 C 0.85648(15) 0.91184(15) -0.00638(14) 0.0295(5) Uani 1 1 d .
C18 C 0.89536(14) 0.87058(13) 0.06599(13) 0.0247(5) Uani 1 1 d .
C19 C 0.93768(15) 0.78817(14) 0.06162(13) 0.0268(5) Uani 1 1 d .
C20 C 0.89424(17) 0.71329(16) 0.06018(15) 0.0369(6) Uani 1 1 d .
C21 C 0.9312(2) 0.63607(16) 0.05681(18) 0.0493(8) Uani 1 1 d .
C22 C 1.0141(2) 0.63279(18) 0.05472(17) 0.0518(8) Uani 1 1 d .
C23 C 1.05994(18) 0.7052(2) 0.05574(16) 0.0469(7) Uani 1 1 d .
C24 C 1.02187(16) 0.78209(16) 0.06021(15) 0.0345(6) Uani 1 1 d .
C25 C 0.46129(17) 0.72092(15) 0.31686(15) 0.0337(5) Uani 1 1 d .
H25A H 0.4438 0.7622 0.3525 0.040 Uiso 1 1 calc R
H25B H 0.4138 0.6799 0.2980 0.040 Uiso 1 1 calc R
C26 C 0.53944(19) 0.67457(17) 0.36679(17) 0.0457(7) Uani 1 1 d .
H26A H 0.5632 0.6403 0.3308 0.069 Uiso 1 1 calc R
H26B H 0.5234 0.6379 0.4062 0.069 Uiso 1 1 calc R
H26C H 0.5826 0.7154 0.3960 0.069 Uiso 1 1 calc R
C27 C 0.5503(2) 0.82485(19) 0.26790(18) 0.0507(8) Uani 1 1 d .
H27A H 0.6024 0.7892 0.2853 0.061 Uiso 1 1 calc R
H27B H 0.5536 0.8569 0.2192 0.061 Uiso 1 1 calc R
C28 C 0.5524(2) 0.88706(18) 0.33512(19) 0.0549(8) Uani 1 1 d .
H28A H 0.5018 0.9236 0.3187 0.082 Uiso 1 1 calc R
H28B H 0.6045 0.9215 0.3455 0.082 Uiso 1 1 calc R
H28C H 0.5524 0.8564 0.3848 0.082 Uiso 1 1 calc R
C29 C 0.48541(19) 0.70124(17) 0.18265(15) 0.0417(6) Uani 1 1 d .
H29A H 0.5390 0.6698 0.2082 0.050 Uiso 1 1 calc R
H29B H 0.4373 0.6605 0.1723 0.050 Uiso 1 1 calc R
C30 C 0.4903(3) 0.7359(2) 0.10199(19) 0.0670(10) Uani 1 1 d .
H30A H 0.4368 0.7654 0.0750 0.100 Uiso 1 1 calc R
H30B H 0.4987 0.6893 0.0673 0.100 Uiso 1 1 calc R
H30C H 0.5386 0.7753 0.1112 0.100 Uiso 1 1 calc R
C31 C 0.39378(19) 0.82058(16) 0.20637(18) 0.0465(7) Uani 1 1 d .
H31A H 0.3867 0.8605 0.2485 0.056 Uiso 1 1 calc R
H31B H 0.4040 0.8545 0.1615 0.056 Uiso 1 1 calc R
C32 C 1.08030(14) 0.88086(13) 0.28348(13) 0.0244(5) Uani 1 1 d .
C33 C 1.14667(14) 0.82658(13) 0.32663(13) 0.0232(5) Uani 1 1 d .
C34 C 1.23087(15) 0.85208(15) 0.34737(14) 0.0296(5) Uani 1 1 d .
C35 C 1.25394(15) 0.93150(16) 0.32788(15) 0.0342(6) Uani 1 1 d .
C36 C 1.19139(16) 0.98605(14) 0.28700(15) 0.0315(5) Uani 1 1 d .
C37 C 1.10719(15) 0.95924(14) 0.26567(15) 0.0293(5) Uani 1 1 d .
C38 C 1.13028(14) 0.73971(13) 0.35361(13) 0.0242(5) Uani 1 1 d .
C39 C 1.12546(16) 0.72428(14) 0.43157(14) 0.0306(5) Uani 1 1 d .
C40 C 1.11642(18) 0.64395(16) 0.45922(15) 0.0369(6) Uani 1 1 d .
C41 C 1.10929(16) 0.57670(14) 0.40757(16) 0.0341(6) Uani 1 1 d .
C42 C 1.12491(15) 0.67003(14) 0.30399(14) 0.0293(5) Uani 1 1 d .
C43 C 1.11361(17) 0.58965(15) 0.32944(15) 0.0346(6) Uani 1 1 d .
C44 C 0.31112(19) 0.77294(19) 0.1737(2) 0.0580(9) Uani 1 1 d .
H44A H 0.3166 0.7337 0.1312 0.087 Uiso 1 1 calc R
H44B H 0.2644 0.8128 0.1506 0.087 Uiso 1 1 calc R
H44C H 0.2984 0.7412 0.2180 0.087 Uiso 1 1 calc R
F1 F 0.96822(9) 1.00889(8) 0.36228(8) 0.0351(3) Uani 1 1 d .
F2 F 0.90594(10) 1.04162(8) 0.48766(8) 0.0403(4) Uani 1 1 d .
F3 F 0.80312(13) 0.92839(11) 0.53321(10) 0.0602(5) Uani 1 1 d .
F4 F 0.76375(12) 0.78091(10) 0.45184(10) 0.0551(5) Uani 1 1 d .
F5 F 0.92960(10) 0.66603(9) 0.43207(9) 0.0459(4) Uani 1 1 d .
F6 F 0.90592(12) 0.51614(10) 0.35409(11) 0.0593(5) Uani 1 1 d .
F7 F 0.78829(11) 0.50184(10) 0.20717(10) 0.0550(5) Uani 1 1 d .
F8 F 0.69386(11) 0.63805(11) 0.13820(9) 0.0559(5) Uani 1 1 d .
F9 F 0.72359(10) 0.79000(10) 0.21200(9) 0.0483(4) Uani 1 1 d .
F10 F 0.84585(10) 1.02025(9) 0.20529(8) 0.0406(4) Uani 1 1 d .
F11 F 0.76938(10) 1.09535(9) 0.06396(9) 0.0436(4) Uani 1 1 d .
F12 F 0.77775(9) 1.02660(9) -0.07895(8) 0.0408(4) Uani 1 1 d .
F13 F 0.85912(11) 0.87838(9) -0.07850(8) 0.0443(4) Uani 1 1 d .
F14 F 1.06837(10) 0.85285(11) 0.06345(10) 0.0505(4) Uani 1 1 d .
F15 F 1.14146(11) 0.70143(14) 0.05394(11) 0.0724(6) Uani 1 1 d .
F16 F 1.05215(16) 0.55850(13) 0.05155(13) 0.0923(8) Uani 1 1 d .
F17 F 0.88670(16) 0.56473(11) 0.05662(13) 0.0826(7) Uani 1 1 d .
F18 F 0.81227(11) 0.71541(10) 0.06248(11) 0.0538(4) Uani 1 1 d .
F19 F 1.04877(9) 1.01709(8) 0.22514(10) 0.0421(4) Uani 1 1 d .
F20 F 1.21216(10) 1.06447(9) 0.26825(10) 0.0477(4) Uani 1 1 d .
F21 F 1.33715(9) 0.95449(10) 0.34976(10) 0.0510(4) Uani 1 1 d .
F22 F 1.29461(9) 0.79931(9) 0.38630(10) 0.0441(4) Uani 1 1 d .
F23 F 1.13212(11) 0.67990(9) 0.22834(8) 0.0474(4) Uani 1 1 d .
F24 F 1.10713(13) 0.52372(9) 0.27924(10) 0.0593(5) Uani 1 1 d .
F25 F 1.09892(11) 0.49824(9) 0.43320(10) 0.0510(4) Uani 1 1 d .
F26 F 1.11362(14) 0.63133(10) 0.53569(10) 0.0615(5) Uani 1 1 d .
F27 F 1.12955(12) 0.78899(9) 0.48262(9) 0.0527(4) Uani 1 1 d .
H2 H 0.9521(15) 0.7546(14) 0.2345(13) 0.028(6) Uani 1 1 d .
N1 N 0.47277(13) 0.76740(12) 0.24305(12) 0.0321(5) Uani 1 1 d .

loop_
_atom_site_aniso_label
_atom_site_aniso_U_11
_atom_site_aniso_U_22
_atom_site_aniso_U_33
_atom_site_aniso_U_23
_atom_site_aniso_U_13
_atom_site_aniso_U_12
Al1 0.0246(3) 0.0184(3) 0.0277(4) -0.0007(3) 0.0089(3) -0.0001(3)
C1 0.0259(12) 0.0222(11) 0.0245(11) 0.0004(8) 0.0042(9) 0.0003(9)
C2 0.0280(12) 0.0240(12) 0.0236(11) -0.0004(9) 0.0058(9) -0.0013(9)
C3 0.0428(15) 0.0327(14) 0.0315(13) 0.0003(10) 0.0180(11) -0.0027(11)
C4 0.0541(17) 0.0355(14) 0.0247(12) -0.0011(10) 0.0171(12) 0.0061(12)
C5 0.0411(14) 0.0214(12) 0.0229(11) -0.0024(9) 0.0006(10) 0.0071(10)
C6 0.0281(12) 0.0217(11) 0.0264(12) 0.0016(9) 0.0026(9) 0.0005(9)
C7 0.0283(12) 0.0274(12) 0.0267(12) -0.0021(9) 0.0129(10) -0.0073(9)
C8 0.0282(13) 0.0342(14) 0.0323(13) 0.0013(10) 0.0089(10) -0.0070(10)
C9 0.0322(14) 0.0483(16) 0.0296(13) -0.0093(11) 0.0066(11) -0.0176(12)
C10 0.0387(15) 0.0343(15) 0.0460(15) -0.0183(12) 0.0214(13) -0.0172(11)
C11 0.0368(14) 0.0284(14) 0.0479(16) -0.0034(11) 0.0145(12) -0.0022(11)
C12 0.0319(13) 0.0297(13) 0.0302(13) -0.0025(10) 0.0079(10) -0.0071(10)
C13 0.0228(11) 0.0206(11) 0.0313(12) 0.0009(9) 0.0098(9) -0.0015(9)
C14 0.0299(13) 0.0265(12) 0.0322(12) -0.0021(9) 0.0136(10) 0.0009(10)
C15 0.0283(12) 0.0204(12) 0.0421(14) 0.0010(10) 0.0099(11) 0.0048(9)
C16 0.0239(12) 0.0294(13) 0.0309(12) 0.0051(9) 0.0034(10) -0.0008(9)
C17 0.0334(13) 0.0288(13) 0.0262(12) -0.0030(9) 0.0084(10) -0.0019(10)
C18 0.0230(11) 0.0207(11) 0.0309(12) -0.0002(9) 0.0085(9) -0.0011(8)
C19 0.0324(13) 0.0256(12) 0.0222(11) -0.0021(9) 0.0076(9) 0.0030(9)
C20 0.0473(16) 0.0293(14) 0.0376(14) -0.0045(10) 0.0179(12) 0.0011(11)
C21 0.078(2) 0.0257(15) 0.0437(16) -0.0037(11) 0.0162(15) 0.0038(14)
C22 0.072(2) 0.0384(17) 0.0358(15) -0.0069(12) 0.0012(14) 0.0312(15)
C23 0.0373(16) 0.063(2) 0.0342(15) -0.0124(13) 0.0010(12) 0.0226(14)
C24 0.0308(13) 0.0403(15) 0.0296(13) -0.0075(10) 0.0043(10) 0.0030(11)
C25 0.0420(15) 0.0274(13) 0.0345(13) -0.0007(10) 0.0158(11) -0.0021(10)
C26 0.0551(18) 0.0338(15) 0.0410(15) 0.0017(11) 0.0022(13) 0.0058(13)
C27 0.0537(19) 0.0497(18) 0.0511(17) -0.0020(14) 0.0189(14) -0.0230(14)
C28 0.060(2) 0.0384(16) 0.060(2) -0.0079(14) 0.0078(16) -0.0167(14)
C29 0.0528(17) 0.0414(16) 0.0347(14) -0.0051(11) 0.0187(13) -0.0009(13)
C30 0.090(3) 0.076(2) 0.0453(19) -0.0081(16) 0.0358(18) -0.024(2)
C31 0.0602(19) 0.0223(13) 0.0502(17) 0.0031(11) 0.0048(14) 0.0039(12)
C32 0.0276(12) 0.0179(11) 0.0289(12) -0.0023(8) 0.0103(9) -0.0004(9)
C33 0.0264(11) 0.0201(11) 0.0253(11) -0.0027(8) 0.0112(9) 0.0015(9)
C34 0.0252(12) 0.0296(13) 0.0334(13) 0.0012(10) 0.0073(10) 0.0050(10)
C35 0.0267(13) 0.0352(14) 0.0417(15) -0.0035(11) 0.0114(11) -0.0061(10)
C36 0.0360(14) 0.0203(12) 0.0404(14) -0.0018(10) 0.0144(11) -0.0065(10)
C37 0.0302(13) 0.0204(12) 0.0372(13) 0.0005(9) 0.0092(10) 0.0028(9)
C38 0.0244(11) 0.0208(11) 0.0281(12) 0.0000(9) 0.0085(9) 0.0030(9)
C39 0.0396(14) 0.0232(12) 0.0319(13) -0.0066(9) 0.0150(11) 0.0025(10)
C40 0.0490(16) 0.0328(14) 0.0349(14) 0.0074(10) 0.0216(12) 0.0073(11)
C41 0.0355(14) 0.0186(12) 0.0490(15) 0.0077(10) 0.0131(12) 0.0029(10)
C42 0.0354(13) 0.0259(12) 0.0250(12) -0.0007(9) 0.0064(10) 0.0023(10)
C43 0.0418(15) 0.0233(12) 0.0375(14) -0.0061(10) 0.0092(11) 0.0020(10)
C44 0.0464(18) 0.0459(19) 0.068(2) -0.0049(15) -0.0050(15) 0.0097(14)
F1 0.0414(8) 0.0221(7) 0.0413(8) -0.0015(6) 0.0108(6) -0.0064(6)
F2 0.0577(10) 0.0267(8) 0.0306(8) -0.0080(6) 0.0031(7) 0.0070(7)
F3 0.0995(15) 0.0528(11) 0.0443(10) -0.0130(8) 0.0461(10) -0.0013(10)
F4 0.0766(12) 0.0490(10) 0.0586(10) -0.0086(8) 0.0498(9) -0.0194(9)
F5 0.0513(10) 0.0367(9) 0.0384(9) -0.0003(7) -0.0052(7) 0.0007(7)
F6 0.0655(12) 0.0285(9) 0.0758(12) -0.0041(8) 0.0071(9) 0.0053(8)
F7 0.0593(11) 0.0420(10) 0.0679(11) -0.0294(8) 0.0246(9) -0.0190(8)
F8 0.0547(10) 0.0644(12) 0.0383(9) -0.0102(8) -0.0036(8) -0.0254(8)
F9 0.0456(9) 0.0452(10) 0.0435(9) 0.0065(7) -0.0042(7) -0.0027(7)
F10 0.0558(10) 0.0332(8) 0.0373(8) -0.0019(6) 0.0204(7) 0.0164(7)
F11 0.0476(9) 0.0310(8) 0.0519(9) 0.0057(7) 0.0137(7) 0.0184(7)
F12 0.0436(9) 0.0380(8) 0.0341(8) 0.0111(6) 0.0004(7) 0.0052(7)
F13 0.0628(11) 0.0392(9) 0.0279(8) -0.0027(6) 0.0082(7) 0.0081(7)
F14 0.0320(8) 0.0618(11) 0.0586(10) -0.0162(8) 0.0143(7) -0.0089(7)
F15 0.0391(10) 0.1041(16) 0.0674(12) -0.0267(11) 0.0047(9) 0.0337(10)
F16 0.124(2) 0.0583(13) 0.0790(14) -0.0126(10) 0.0044(13) 0.0581(13)
F17 0.134(2) 0.0250(10) 0.0974(16) -0.0096(9) 0.0465(14) -0.0111(11)
F18 0.0557(11) 0.0418(10) 0.0750(12) -0.0120(8) 0.0363(9) -0.0157(8)
F19 0.0342(8) 0.0216(7) 0.0677(10) 0.0124(7) 0.0099(7) 0.0036(6)
F20 0.0450(9) 0.0260(8) 0.0731(11) 0.0054(7) 0.0187(8) -0.0124(7)
F21 0.0285(8) 0.0518(10) 0.0691(11) 0.0042(8) 0.0083(8) -0.0121(7)
F22 0.0255(8) 0.0441(9) 0.0583(10) 0.0139(7) 0.0048(7) 0.0069(6)
F23 0.0821(12) 0.0348(9) 0.0272(8) -0.0040(6) 0.0185(8) 0.0012(8)
F24 0.0996(15) 0.0240(8) 0.0541(10) -0.0153(7) 0.0216(10) -0.0078(8)
F25 0.0645(11) 0.0232(8) 0.0712(11) 0.0137(7) 0.0289(9) 0.0022(7)
F26 0.1079(15) 0.0450(10) 0.0463(10) 0.0130(7) 0.0459(10) 0.0091(9)
F27 0.0958(13) 0.0323(9) 0.0399(9) -0.0099(7) 0.0356(9) -0.0006(8)
H2 0.040(17) 0.018(14) 0.025(15) -0.004(11) 0.010(12) 0.006(12)
N1 0.0395(12) 0.0255(11) 0.0322(11) 0.0013(8) 0.0116(9) -0.0042(9)

loop_
_atom_type_symbol
_atom_type_description
_atom_type_scat_dispersion_real
_atom_type_scat_dispersion_imag
_atom_type_scat_source
C C 0.0033 0.0016 'International Tables Vol C Tables 4.2.6.8 and 6.1.1.4'
H H 0.0000 0.0000 'International Tables Vol C Tables 4.2.6.8 and 6.1.1.4'
N N 0.0061 0.0033 'International Tables Vol C Tables 4.2.6.8 and 6.1.1.4'
F F 0.0171 0.0103 'International Tables Vol C Tables 4.2.6.8 and 6.1.1.4'
Al Al 0.0645 0.0514 'International Tables Vol C Tables 4.2.6.8 and 6.1.1.4'

loop_
_geom_angle_atom_site_label_1
_geom_angle_atom_site_label_2
_geom_angle_atom_site_label_3
_geom_angle
C32 Al1 C1 109.36(9)
C32 Al1 C13 109.94(9)
C1 Al1 C13 112.53(9)
C6 C1 C2 114.8(2)
C6 C1 Al1 122.64(17)
C2 C1 Al1 122.47(16)
C3 C2 C1 121.1(2)
C3 C2 C7 118.8(2)
C1 C2 C7 120.17(19)
F4 C3 C2 120.3(2)
F4 C3 C4 118.2(2)
C2 C3 C4 121.5(2)
F3 C4 C5 120.3(2)
F3 C4 C3 120.3(2)
C5 C4 C3 119.4(2)
F2 C5 C4 120.2(2)
F2 C5 C6 121.1(2)
C4 C5 C6 118.7(2)
F1 C6 C1 119.6(2)
F1 C6 C5 115.84(19)
C1 C6 C5 124.5(2)
C8 C7 C12 116.3(2)
C8 C7 C2 122.4(2)
C12 C7 C2 121.3(2)
F9 C8 C7 119.4(2)
F9 C8 C9 118.1(2)
C7 C8 C9 122.4(2)
F8 C9 C10 120.0(2)
F8 C9 C8 120.7(2)
C10 C9 C8 119.3(2)
F7 C10 C11 119.7(3)
F7 C10 C9 120.3(2)
C11 C10 C9 120.0(2)
F6 C11 C10 119.8(2)
F6 C11 C12 120.9(2)
C10 C11 C12 119.3(2)
F5 C12 C11 118.0(2)
F5 C12 C7 119.4(2)
C11 C12 C7 122.6(2)
C14 C13 C18 114.4(2)
C14 C13 Al1 124.14(17)
C18 C13 Al1 121.39(16)
F10 C14 C15 115.5(2)
F10 C14 C13 119.8(2)
C15 C14 C13 124.6(2)
F11 C15 C16 119.5(2)
F11 C15 C14 121.1(2)
C16 C15 C14 119.3(2)
F12 C16 C15 120.6(2)
F12 C16 C17 120.8(2)
C15 C16 C17 118.6(2)
F13 C17 C16 117.8(2)
F13 C17 C18 120.4(2)
C16 C17 C18 121.8(2)
C17 C18 C13 121.2(2)
C17 C18 C19 118.0(2)
C13 C18 C19 120.81(19)
C20 C19 C24 116.5(2)
C20 C19 C18 121.0(2)
C24 C19 C18 122.5(2)
F18 C20 C21 118.2(2)
F18 C20 C19 119.0(2)
C21 C20 C19 122.8(3)
F17 C21 C22 120.4(3)
F17 C21 C20 120.7(3)
C22 C21 C20 119.0(3)
F16 C22 C21 120.5(3)
F16 C22 C23 118.9(3)
C21 C22 C23 120.6(2)
F15 C23 C22 120.2(3)
F15 C23 C24 120.4(3)
C22 C23 C24 119.5(3)
F14 C24 C23 118.9(2)
F14 C24 C19 119.3(2)
C23 C24 C19 121.8(3)
C26 C25 N1 115.2(2)
C28 C27 N1 116.3(2)
C30 C29 N1 115.0(2)
C44 C31 N1 115.9(2)
C37 C32 C33 114.9(2)
C37 C32 Al1 121.91(17)
C33 C32 Al1 123.17(16)
C34 C33 C32 120.8(2)
C34 C33 C38 116.24(19)
C32 C33 C38 122.9(2)
F22 C34 C33 120.9(2)
F22 C34 C35 117.4(2)
C33 C34 C35 121.7(2)
F21 C35 C36 120.9(2)
F21 C35 C34 120.0(2)
C36 C35 C34 119.1(2)
F20 C36 C35 120.3(2)
F20 C36 C37 121.1(2)
C35 C36 C37 118.6(2)
F19 C37 C36 115.1(2)
F19 C37 C32 120.1(2)
C36 C37 C32 124.9(2)
C42 C38 C39 116.2(2)
C42 C38 C33 122.01(19)
C39 C38 C33 121.63(19)
F27 C39 C40 118.3(2)
F27 C39 C38 119.4(2)
C40 C39 C38 122.4(2)
F26 C40 C41 119.7(2)
F26 C40 C39 120.7(2)
C41 C40 C39 119.6(2)
F25 C41 C40 120.3(2)
F25 C41 C43 120.1(2)
C40 C41 C43 119.6(2)
F23 C42 C43 118.0(2)
F23 C42 C38 119.5(2)
C43 C42 C38 122.4(2)
F24 C43 C41 119.5(2)
F24 C43 C42 120.9(2)
C41 C43 C42 119.7(2)
C27 N1 C31 108.7(2)
C27 N1 C25 110.3(2)
C31 N1 C25 108.9(2)
C27 N1 C29 109.9(2)
C31 N1 C29 111.3(2)
C25 N1 C29 107.61(18)

loop_
_geom_bond_atom_site_label_1
_geom_bond_atom_site_label_2
_geom_bond_distance
Al1 C32 2.023(2)
Al1 C1 2.024(2)
Al1 C13 2.032(2)
C1 C6 1.383(3)
C1 C2 1.415(3)
C2 C3 1.375(3)
C2 C7 1.498(3)
C3 F4 1.355(3)
C3 C4 1.382(3)
C4 F3 1.347(3)
C4 C5 1.361(4)
C5 F2 1.338(3)
C5 C6 1.388(3)
C6 F1 1.359(3)
C7 C8 1.376(3)
C7 C12 1.382(3)
C8 F9 1.345(3)
C8 C9 1.381(3)
C9 F8 1.335(3)
C9 C10 1.373(4)
C10 F7 1.341(3)
C10 C11 1.368(4)
C11 F6 1.345(3)
C11 C12 1.378(3)
C12 F5 1.341(3)
C13 C14 1.383(3)
C13 C18 1.413(3)
C14 F10 1.358(3)
C14 C15 1.382(3)
C15 F11 1.347(3)
C15 C16 1.370(3)
C16 F12 1.344(3)
C16 C17 1.372(3)
C17 F13 1.356(3)
C17 C18 1.384(3)
C18 C19 1.488(3)
C19 C20 1.377(3)
C19 C24 1.379(3)
C20 F18 1.344(3)
C20 C21 1.371(4)
C21 F17 1.341(3)
C21 C22 1.360(5)
C22 F16 1.338(3)
C22 C23 1.366(5)
C23 F15 1.335(3)
C23 C24 1.378(4)
C24 F14 1.344(3)
C25 C26 1.504(4)
C25 N1 1.520(3)
C27 C28 1.508(4)
C27 N1 1.514(3)
C29 C30 1.509(4)
C29 N1 1.527(3)
C31 C44 1.503(4)
C31 N1 1.514(3)
C32 C37 1.379(3)
C32 C33 1.412(3)
C33 C34 1.373(3)
C33 C38 1.500(3)
C34 F22 1.350(3)
C34 C35 1.381(3)
C35 F21 1.346(3)
C35 C36 1.365(3)
C36 F20 1.350(3)
C36 C37 1.379(3)
C37 F19 1.359(3)
C38 C42 1.381(3)
C38 C39 1.381(3)
C39 F27 1.337(3)
C39 C40 1.380(3)
C40 F26 1.338(3)
C40 C41 1.368(4)
C41 F25 1.345(3)
C41 C43 1.375(4)
C42 F23 1.343(3)
C42 C43 1.375(3)
C43 F24 1.338(3)
